data_4317801
loop_
_publ_author_name
'Yoshihiro Matano'
'Hazumi Nomura'
'Hitomi Suzuki'

_publ_contact_author_email ' matano@kuchem.kyoto-u.ac.jp '
_publ_contact_author_fax ' +81-75-753-4000 '
_publ_contact_author_name ' Yoshihiro Matano'
_publ_section_title
;
 Synthesis and Structural Comparison of Triaryl(sulfonylimino)pnictoranes
;
_journal_name_full 'Inorganic Chemistry'
_journal_page_first 1940
_journal_page_last 1948
_journal_paper_doi 10.1021/ic0110575
_journal_volume 41
_journal_year 2002
_chemical_formula_moiety 'C22 H21 F3 N O2 S Sb '
_chemical_formula_sum 'C22 H21 F3 N O2 S Sb'
_chemical_formula_weight 542.22
_space_group_IT_number 14
_symmetry_cell_setting monoclinic
_symmetry_Int_Tables_number 14
_symmetry_space_group_name_Hall '-P 2yn'
_symmetry_space_group_name_H-M 'P 1 21/n 1'
_cell_angle_alpha 90
_cell_angle_beta 103.10(1)
_cell_angle_gamma 90
_cell_formula_units_Z 4
_cell_length_a 11.285(2)
_cell_length_b 15.234(3)
_cell_length_c 13.410(2)
_cell_measurement_reflns_used 25
_cell_measurement_temperature 298.2
_cell_measurement_theta_max 15.0
_cell_measurement_theta_min 14.6
_cell_volume 2245.4(7)
_computing_cell_refinement 'MSC/AFC Diffractometer Control'
_computing_data_collection 'MSC/AFC Diffractometer Control'
_computing_data_reduction 'teXsan Ver. 1.11'
_computing_publication_material 'teXsan Ver. 1.11'
_computing_structure_refinement 'teXsan Ver. 1.10'
_computing_structure_solution SIR92
_diffrn_measured_fraction_theta_full 1.0370
_diffrn_measured_fraction_theta_max 1.0370
_diffrn_measurement_device_type 'Rigaku AFC7S'
_diffrn_measurement_method \w-2\q
_diffrn_radiation_type 'Mo K\a'
_diffrn_radiation_wavelength 0.7107
_diffrn_reflns_av_R_equivalents 0.023
_diffrn_reflns_limit_h_max 14
_diffrn_reflns_limit_h_min 0
_diffrn_reflns_limit_k_max 19
_diffrn_reflns_limit_k_min 0
_diffrn_reflns_limit_l_max 16
_diffrn_reflns_limit_l_min -17
_diffrn_reflns_number 5406
_diffrn_reflns_theta_full 27.50
_diffrn_reflns_theta_max 27.50
_diffrn_standards_decay_% 0.60
_diffrn_standards_interval_count 150
_diffrn_standards_number 3
_exptl_absorpt_coefficient_mu 1.362
_exptl_absorpt_correction_T_max 1.000
_exptl_absorpt_correction_T_min 0.713
_exptl_absorpt_correction_type psi-scan
_exptl_absorpt_process_details '(North, Phillips & Mathews, 1968)'
_exptl_crystal_colour colorless
_exptl_crystal_density_diffrn 1.604
_exptl_crystal_density_method 'not measured'
_exptl_crystal_description prismatic
_exptl_crystal_size_max 0.400
_exptl_crystal_size_mid 0.100
_exptl_crystal_size_min 0.100
_refine_diff_density_max 1.12
_refine_diff_density_min -1.41
_refine_ls_extinction_coef 0.0020(8)
_refine_ls_extinction_method 'Zachariasen(1967) type 2 Gaussian isotropic'
_refine_ls_goodness_of_fit_ref 0.846
_refine_ls_hydrogen_treatment noref
_refine_ls_number_parameters 272
_refine_ls_number_reflns 5153
_refine_ls_R_factor_gt 0.0401
_refine_ls_shift/su_max 0.0077
_refine_ls_structure_factor_coef Fsqd
_refine_ls_weighting_details 'w = 1/[\s^2^(Fo^2^) + (0.11500(Max(Fo^2^,0) + 2Fc^2^)/3)^2^]'
_refine_ls_weighting_scheme calc
_refine_ls_wR_factor_ref 0.1401
_reflns_number_gt 3663
_reflns_number_total 5353
_reflns_threshold_expression F^2^>2.0\s(F^2^)
_cod_data_source_file ic0110575_4.cif
_cod_data_source_block nomura22_o-Tol3Sb_NSO2CF3
_cod_original_cell_volume 2245.3(7)
_cod_original_formula_sum 'C22 H21 F3 N O2 S Sb '
_cod_database_code 4317801

loop_
_symmetry_equiv_pos_as_xyz
x,y,z
1/2-x,1/2+y,1/2-z
-x,-y,-z
1/2+x,1/2-y,1/2+z

loop_
_atom_site_label
_atom_site_type_symbol
_atom_site_fract_x
_atom_site_fract_y
_atom_site_fract_z
_atom_site_U_iso_or_equiv
_atom_site_adp_type
_atom_site_occupancy
_atom_site_calc_flag
_atom_site_refinement_flags
_atom_site_disorder_assembly
_atom_site_disorder_group
Sb Sb 0.36138(3) 0.30939(2) 0.69817(2) 0.03638(9) Uani 1.00 d . . .
S S 0.1654(1) 0.27191(9) 0.81831(9) 0.0458(3) Uani 1.00 d . . .
F(1) F -0.0453(4) 0.2244(3) 0.7031(4) 0.107(2) Uani 1.00 d . . .
F(2) F -0.0023(4) 0.3582(3) 0.6876(4) 0.095(1) Uani 1.00 d . . .
F(3) F -0.0578(4) 0.3150(3) 0.8214(5) 0.106(2) Uani 1.00 d . . .
O(1) O 0.2044(3) 0.3546(3) 0.8679(3) 0.058(1) Uani 1.00 d . . .
O(2) O 0.1512(6) 0.1992(3) 0.8821(4) 0.088(2) Uani 1.00 d . . .
N N 0.2235(4) 0.2464(3) 0.7294(3) 0.052(1) Uani 1.00 d . . .
C(1) C 0.4601(4) 0.2044(3) 0.6555(3) 0.039(1) Uani 1.00 d . . .
C(2) C 0.5723(4) 0.2180(4) 0.6290(4) 0.045(1) Uani 1.00 d . . .
C(3) C 0.6326(5) 0.1450(4) 0.6023(4) 0.055(2) Uani 1.00 d . . .
C(4) C 0.5831(5) 0.0624(4) 0.6038(4) 0.056(1) Uani 1.00 d . . .
C(5) C 0.4750(5) 0.0494(3) 0.6312(4) 0.053(1) Uani 1.00 d . . .
C(6) C 0.4130(4) 0.1210(3) 0.6570(3) 0.044(1) Uani 1.00 d . . .
C(7) C 0.4747(4) 0.3784(3) 0.8192(3) 0.042(1) Uani 1.00 d . . .
C(8) C 0.5258(5) 0.3363(4) 0.9112(4) 0.049(1) Uani 1.00 d . . .
C(9) C 0.6069(5) 0.3850(4) 0.9850(4) 0.063(2) Uani 1.00 d . . .
C(10) C 0.6344(6) 0.4707(5) 0.9685(5) 0.070(2) Uani 1.00 d . . .
C(11) C 0.5852(5) 0.5113(4) 0.8753(5) 0.066(2) Uani 1.00 d . . .
C(12) C 0.5043(5) 0.4645(3) 0.8011(4) 0.053(1) Uani 1.00 d . . .
C(13) C 0.3010(4) 0.3861(3) 0.5650(3) 0.044(1) Uani 1.00 d . . .
C(14) C 0.2341(5) 0.4630(3) 0.5644(4) 0.049(1) Uani 1.00 d . . .
C(15) C 0.1958(6) 0.5048(4) 0.4699(5) 0.068(2) Uani 1.00 d . . .
C(16) C 0.2213(8) 0.4731(5) 0.3823(5) 0.083(2) Uani 1.00 d . . .
C(17) C 0.2850(7) 0.3968(5) 0.3842(4) 0.077(2) Uani 1.00 d . . .
C(18) C 0.3260(6) 0.3530(4) 0.4757(4) 0.062(2) Uani 1.00 d . . .
C(19) C 0.0066(5) 0.2934(4) 0.7513(6) 0.064(2) Uani 1.00 d . . .
C(20) C 0.6296(6) 0.3082(4) 0.6279(5) 0.063(2) Uani 1.00 d . . .
C(21) C 0.4983(6) 0.2429(4) 0.9334(5) 0.066(2) Uani 1.00 d . . .
C(22) C 0.2018(5) 0.5025(3) 0.6573(4) 0.057(2) Uani 1.00 d . . .
H(1) H 0.7101 0.1523 0.5826 0.0599 Uiso 1.00 calc . . .
H(2) H 0.6250 0.0112 0.5857 0.0646 Uiso 1.00 calc . . .
H(3) H 0.4413 -0.0093 0.6318 0.0597 Uiso 1.00 calc . . .
H(4) H 0.3357 0.1136 0.6730 0.0506 Uiso 1.00 calc . . .
H(5) H 0.6418 0.3570 1.0507 0.0718 Uiso 1.00 calc . . .
H(6) H 0.6874 0.5028 1.0221 0.0827 Uiso 1.00 calc . . .
H(7) H 0.6067 0.5708 0.8634 0.0723 Uiso 1.00 calc . . .
H(8) H 0.4727 0.4916 0.7341 0.0634 Uiso 1.00 calc . . .
H(9) H 0.1495 0.5590 0.4673 0.0785 Uiso 1.00 calc . . .
H(10) H 0.1896 0.5042 0.3180 0.0914 Uiso 1.00 calc . . .
H(11) H 0.3037 0.3726 0.3218 0.0769 Uiso 1.00 calc . . .
H(12) H 0.3753 0.2993 0.4792 0.0681 Uiso 1.00 calc . . .
H(13) H 0.7088 0.3073 0.6774 0.0698 Uiso 1.00 calc . . .
H(14) H 0.6441 0.3206 0.5634 0.0698 Uiso 1.00 calc . . .
H(15) H 0.5818 0.3516 0.6492 0.0698 Uiso 1.00 calc . . .
H(16) H 0.4591 0.2409 0.9914 0.0717 Uiso 1.00 calc . . .
H(17) H 0.4415 0.2177 0.8764 0.0717 Uiso 1.00 calc . . .
H(18) H 0.5685 0.2079 0.9497 0.0717 Uiso 1.00 calc . . .
H(19) H 0.2323 0.4672 0.7153 0.0645 Uiso 1.00 calc . . .
H(20) H 0.2324 0.5603 0.6683 0.0645 Uiso 1.00 calc . . .
H(21) H 0.1139 0.5050 0.6467 0.0645 Uiso 1.00 calc . . .

loop_
_atom_site_aniso_label
_atom_site_aniso_U_11
_atom_site_aniso_U_22
_atom_site_aniso_U_33
_atom_site_aniso_U_12
_atom_site_aniso_U_13
_atom_site_aniso_U_23
Sb 0.0390(2) 0.0352(2) 0.0341(2) 0.0027(1) 0.0066(1) -0.0003(1)
S 0.0496(6) 0.0445(6) 0.0466(6) 0.0079(5) 0.0179(5) 0.0051(5)
F(1) 0.073(3) 0.102(3) 0.143(4) -0.033(2) 0.016(3) -0.051(3)
F(2) 0.076(3) 0.090(3) 0.103(3) 0.017(2) -0.012(2) 0.026(3)
F(3) 0.062(3) 0.131(4) 0.139(5) 0.003(2) 0.050(3) -0.031(3)
O(1) 0.055(2) 0.068(2) 0.054(2) -0.004(2) 0.015(2) -0.018(2)
O(2) 0.119(4) 0.075(3) 0.084(3) 0.025(3) 0.049(3) 0.038(3)
N 0.048(2) 0.054(2) 0.059(2) -0.008(2) 0.025(2) -0.014(2)
C(1) 0.041(2) 0.039(2) 0.037(2) 0.005(2) 0.010(2) 0.001(2)
C(2) 0.041(2) 0.055(3) 0.039(2) 0.003(2) 0.009(2) -0.001(2)
C(3) 0.051(3) 0.069(4) 0.050(3) 0.014(3) 0.020(2) 0.000(2)
C(4) 0.062(3) 0.058(3) 0.048(3) 0.021(3) 0.011(2) -0.009(2)
C(5) 0.066(3) 0.045(3) 0.048(3) 0.006(2) 0.011(2) -0.005(2)
C(6) 0.049(3) 0.039(2) 0.042(2) 0.003(2) 0.009(2) 0.001(2)
C(7) 0.040(2) 0.042(2) 0.041(2) -0.003(2) 0.005(2) -0.007(2)
C(8) 0.047(3) 0.052(3) 0.046(2) 0.004(2) 0.007(2) 0.001(2)
C(9) 0.050(3) 0.079(4) 0.053(3) 0.001(3) -0.004(2) -0.003(3)
C(10) 0.052(3) 0.081(4) 0.071(4) -0.012(3) -0.001(3) -0.019(3)
C(11) 0.056(3) 0.057(3) 0.081(4) -0.019(3) 0.009(3) -0.008(3)
C(12) 0.049(3) 0.050(3) 0.056(3) -0.006(2) 0.007(2) 0.002(2)
C(13) 0.049(3) 0.038(2) 0.040(2) 0.000(2) -0.002(2) 0.002(2)
C(14) 0.053(3) 0.041(2) 0.050(3) 0.003(2) 0.005(2) 0.007(2)
C(15) 0.083(4) 0.057(3) 0.056(3) 0.017(3) 0.000(3) 0.015(3)
C(16) 0.114(6) 0.078(4) 0.050(3) 0.017(4) 0.002(3) 0.017(3)
C(17) 0.112(6) 0.078(4) 0.039(3) 0.018(4) 0.011(3) 0.001(3)
C(18) 0.083(4) 0.057(3) 0.043(3) 0.012(3) 0.007(3) -0.001(2)
C(19) 0.045(3) 0.056(3) 0.092(5) -0.003(2) 0.017(3) -0.016(3)
C(20) 0.051(3) 0.066(4) 0.078(4) -0.013(3) 0.028(3) -0.004(3)
C(21) 0.066(4) 0.064(4) 0.059(3) 0.004(3) -0.005(3) 0.020(3)
C(22) 0.070(4) 0.040(3) 0.065(3) 0.014(2) 0.023(3) 0.008(2)

loop_
_atom_type_symbol
_atom_type_description
_atom_type_scat_dispersion_real
_atom_type_scat_dispersion_imag
_atom_type_scat_source
C C 0.003 0.002
;International Tables for Crystallography
(1992, Vol. C, Tables 4.2.6.8 and 6.1.1.1)
;
H H 0.000 0.000
;International Tables for Crystallography
(1992, Vol. C, Table 6.1.1.2)
;
Sb Sb -0.587 1.546
;International Tables for Crystallography
(1992, Vol. C, Tables 4.2.6.8 and 6.1.1.1)
;
N N 0.006 0.003
;International Tables for Crystallography
(1992, Vol. C, Tables 4.2.6.8 and 6.1.1.1)
;
S S 0.125 0.123
;International Tables for Crystallography
(1992, Vol. C, Tables 4.2.6.8 and 6.1.1.1)
;
O O 0.011 0.006
;International Tables for Crystallography
(1992, Vol. C, Tables 4.2.6.8 and 6.1.1.1)
;
F F 0.017 0.010
;International Tables for Crystallography
(1992, Vol. C, Tables 4.2.6.8 and 6.1.1.1)
;

loop_
_geom_angle_atom_site_label_1
_geom_angle_atom_site_label_2
_geom_angle_atom_site_label_3
_geom_angle
_geom_angle_site_symmetry_1
_geom_angle_site_symmetry_2
_geom_angle_site_symmetry_3
_geom_angle_publ_flag
N Sb C(1) 100.5(2) . . . yes
N Sb C(7) 117.0(2) . . . yes
N Sb C(13) 109.4(2) . . . yes
C(1) Sb C(7) 108.8(2) . . . yes
C(1) Sb C(13) 106.3(2) . . . yes
C(7) Sb C(13) 113.5(2) . . . yes
O(1) S O(2) 117.6(3) . . . yes
O(1) S N 116.0(2) . . . yes
O(1) S C(19) 103.3(2) . . . yes
O(2) S N 113.2(3) . . . yes
O(2) S C(19) 101.6(3) . . . yes
N S C(19) 101.9(3) . . . yes
Sb N S 122.9(2) . . . yes
Sb C(1) C(2) 121.4(3) . . . yes
Sb C(1) C(6) 117.9(3) . . . yes
C(2) C(1) C(6) 120.7(4) . . . yes
C(1) C(2) C(3) 117.9(5) . . . yes
C(1) C(2) C(20) 123.0(5) . . . yes
C(3) C(2) C(20) 119.1(5) . . . yes
C(2) C(3) C(4) 120.2(5) . . . yes
C(2) C(3) H(1) 119.9 . . . no
C(4) C(3) H(1) 119.9 . . . no
C(3) C(4) C(5) 121.7(5) . . . yes
C(3) C(4) H(2) 120.5 . . . no
C(5) C(4) H(2) 117.8 . . . no
C(4) C(5) C(6) 119.1(5) . . . yes
C(4) C(5) H(3) 120.7 . . . no
C(6) C(5) H(3) 120.1 . . . no
C(1) C(6) C(5) 120.3(5) . . . yes
C(1) C(6) H(4) 119.2 . . . no
C(5) C(6) H(4) 120.4 . . . no
Sb C(7) C(8) 120.6(3) . . . yes
Sb C(7) C(12) 117.8(4) . . . yes
C(8) C(7) C(12) 121.4(5) . . . yes
C(7) C(8) C(9) 117.1(5) . . . yes
C(7) C(8) C(21) 123.3(5) . . . yes
C(9) C(8) C(21) 119.7(5) . . . yes
C(8) C(9) C(10) 121.8(5) . . . yes
C(8) C(9) H(5) 118.1 . . . no
C(10) C(9) H(5) 120.1 . . . no
C(9) C(10) C(11) 120.6(5) . . . yes
C(9) C(10) H(6) 119.4 . . . no
C(11) C(10) H(6) 120.0 . . . no
C(10) C(11) C(12) 118.7(5) . . . yes
C(10) C(11) H(7) 120.3 . . . no
C(12) C(11) H(7) 121.0 . . . no
C(7) C(12) C(11) 120.4(5) . . . yes
C(7) C(12) H(8) 120.4 . . . no
C(11) C(12) H(8) 119.1 . . . no
Sb C(13) C(14) 122.7(4) . . . yes
Sb C(13) C(18) 116.0(4) . . . yes
C(14) C(13) C(18) 121.1(4) . . . yes
C(13) C(14) C(15) 116.4(5) . . . yes
C(13) C(14) C(22) 124.4(4) . . . yes
C(15) C(14) C(22) 119.1(5) . . . yes
C(14) C(15) C(16) 122.6(6) . . . yes
C(14) C(15) H(9) 118.1 . . . no
C(16) C(15) H(9) 119.2 . . . no
C(15) C(16) C(17) 120.1(6) . . . yes
C(15) C(16) H(10) 118.9 . . . no
C(17) C(16) H(10) 121.0 . . . no
C(16) C(17) C(18) 119.8(6) . . . yes
C(16) C(17) H(11) 121.3 . . . no
C(18) C(17) H(11) 118.9 . . . no
C(13) C(18) C(17) 119.9(5) . . . yes
C(13) C(18) H(12) 119.0 . . . no
C(17) C(18) H(12) 121.1 . . . no
S C(19) F(1) 112.2(4) . . . yes
S C(19) F(2) 112.3(4) . . . yes
S C(19) F(3) 108.7(5) . . . yes
F(1) C(19) F(2) 109.2(6) . . . yes
F(1) C(19) F(3) 106.8(5) . . . yes
F(2) C(19) F(3) 107.4(5) . . . yes
C(2) C(20) H(13) 107.6 . . . no
C(2) C(20) H(14) 110.9 . . . no
C(2) C(20) H(15) 111.1 . . . no
H(13) C(20) H(14) 107.7 . . . no
H(13) C(20) H(15) 107.5 . . . no
H(14) C(20) H(15) 111.9 . . . no
C(8) C(21) H(16) 109.7 . . . no
C(8) C(21) H(17) 110.5 . . . no
C(8) C(21) H(18) 112.5 . . . no
H(16) C(21) H(17) 106.3 . . . no
H(16) C(21) H(18) 108.0 . . . no
H(17) C(21) H(18) 109.5 . . . no
C(14) C(22) H(19) 110.2 . . . no
C(14) C(22) H(20) 110.8 . . . no
C(14) C(22) H(21) 109.1 . . . no
H(19) C(22) H(20) 110.4 . . . no
H(19) C(22) H(21) 108.2 . . . no
H(20) C(22) H(21) 108.1 . . . no

loop_
_geom_bond_atom_site_label_1
_geom_bond_atom_site_label_2
_geom_bond_distance
_geom_bond_site_symmetry_1
_geom_bond_site_symmetry_2
_geom_bond_publ_flag
Sb N 1.952(4) . . yes
Sb C(1) 2.101(4) . . yes
Sb C(7) 2.106(4) . . yes
Sb C(13) 2.114(4) . . yes
S O(1) 1.445(4) . . yes
S O(2) 1.431(4) . . yes
S N 1.535(4) . . yes
S C(19) 1.842(6) . . yes
F(1) C(19) 1.302(7) . . yes
F(2) C(19) 1.295(8) . . yes
F(3) C(19) 1.353(8) . . yes
C(1) C(2) 1.406(7) . . yes
C(1) C(6) 1.380(6) . . yes
C(2) C(3) 1.392(7) . . yes
C(2) C(20) 1.520(7) . . yes
C(3) C(4) 1.379(8) . . yes
C(3) H(1) 0.976 . . no
C(4) C(5) 1.365(8) . . yes
C(4) H(2) 0.971 . . no
C(5) C(6) 1.381(7) . . yes
C(5) H(3) 0.973 . . no
C(6) H(4) 0.951 . . no
C(7) C(8) 1.395(7) . . yes
C(7) C(12) 1.389(7) . . yes
C(8) C(9) 1.399(7) . . yes
C(8) C(21) 1.501(8) . . yes
C(9) C(10) 1.370(9) . . yes
C(9) H(5) 0.979 . . no
C(10) C(11) 1.392(9) . . yes
C(10) H(6) 0.959 . . no
C(11) C(12) 1.386(8) . . yes
C(11) H(7) 0.961 . . no
C(12) H(8) 0.979 . . no
C(13) C(14) 1.392(7) . . yes
C(13) C(18) 1.387(7) . . yes
C(14) C(15) 1.397(7) . . yes
C(14) C(22) 1.501(7) . . yes
C(15) C(16) 1.359(9) . . yes
C(15) H(9) 0.973 . . no
C(16) C(17) 1.364(9) . . yes
C(16) H(10) 0.978 . . no
C(17) C(18) 1.380(8) . . yes
C(17) H(11) 0.981 . . no
C(18) H(12) 0.984 . . no
C(20) H(13) 0.986 . . no
C(20) H(14) 0.935 . . no
C(20) H(15) 0.937 . . no
C(21) H(16) 0.978 . . no
C(21) H(17) 0.960 . . no
C(21) H(18) 0.939 . . no
C(22) H(19) 0.943 . . no
C(22) H(20) 0.946 . . no
C(22) H(21) 0.971 . . no

loop_
_geom_contact_atom_site_label_1
_geom_contact_atom_site_label_2
_geom_contact_distance
_geom_contact_site_symmetry_1
_geom_contact_site_symmetry_2
_geom_contact_publ_flag
F(1) C(11) 3.411(8) . 2_546 ?
F(2) C(15) 3.389(7) . 3_566 ?
F(2) C(16) 3.541(8) . 3_566 ?
O(1) C(3) 3.420(6) . 4_455 ?
O(1) C(5) 3.594(7) . 2_556 ?
O(2) C(20) 3.362(9) . 4_455 ?
O(2) C(22) 3.522(7) . 2_546 ?
C(4) C(5) 3.511(7) . 3_656 ?
C(4) C(4) 3.54(1) . 3_656 ?
C(6) C(22) 3.550(7) . 2_546 ?
C(9) C(11) 3.542(9) . 3_667 ?
C(10) C(10) 3.45(1) . 3_667 ?
C(10) C(11) 3.599(10) . 3_667 ?

loop_
_geom_torsion_atom_site_label_1
_geom_torsion_atom_site_label_2
_geom_torsion_atom_site_label_3
_geom_torsion_atom_site_label_4
_geom_torsion
_geom_torsion_site_symmetry_1
_geom_torsion_site_symmetry_2
_geom_torsion_site_symmetry_3
_geom_torsion_site_symmetry_4
_geom_torsion_publ_flag
Sb N S O(1) 10.3(4) . . . . yes
Sb N S O(2) -130.1(4) . . . . yes
Sb N S C(19) 121.6(3) . . . . yes
Sb C(1) C(2) C(3) 179.6(4) . . . . yes
Sb C(1) C(2) C(20) -0.7(7) . . . . yes
Sb C(1) C(6) C(5) -179.1(4) . . . . yes
Sb C(7) C(8) C(9) 175.5(4) . . . . yes
Sb C(7) C(8) C(21) -4.2(7) . . . . yes
Sb C(7) C(12) C(11) -175.5(4) . . . . yes
Sb C(13) C(14) C(15) -177.3(4) . . . . yes
Sb C(13) C(14) C(22) 2.8(7) . . . . yes
Sb C(13) C(18) C(17) 177.0(5) . . . . yes
S N Sb C(1) 142.1(3) . . . . yes
S N Sb C(7) 24.5(4) . . . . yes
S N Sb C(13) -106.3(3) . . . . yes
F(1) C(19) S O(1) -178.7(5) . . . . yes
F(1) C(19) S O(2) -56.4(6) . . . . yes
F(1) C(19) S N 60.6(6) . . . . yes
F(2) C(19) S O(1) 58.0(5) . . . . yes
F(2) C(19) S O(2) -179.7(5) . . . . yes
F(2) C(19) S N -62.7(5) . . . . yes
F(3) C(19) S O(1) -60.8(5) . . . . yes
F(3) C(19) S O(2) 61.5(5) . . . . yes
F(3) C(19) S N 178.5(4) . . . . yes
N Sb C(1) C(2) -177.8(4) . . . . yes
N Sb C(1) C(6) 0.4(4) . . . . yes
N Sb C(7) C(8) 53.4(4) . . . . yes
N Sb C(7) C(12) -131.7(4) . . . . yes
N Sb C(13) C(14) 73.7(4) . . . . yes
N Sb C(13) C(18) -102.9(4) . . . . yes
C(1) Sb C(7) C(8) -59.6(4) . . . . yes
C(1) Sb C(7) C(12) 115.3(4) . . . . yes
C(1) Sb C(13) C(14) -178.6(4) . . . . yes
C(1) Sb C(13) C(18) 4.8(5) . . . . yes
C(1) C(2) C(3) C(4) -1.0(7) . . . . yes
C(1) C(6) C(5) C(4) -0.2(7) . . . . yes
C(2) C(1) Sb C(7) -54.3(4) . . . . yes
C(2) C(1) Sb C(13) 68.2(4) . . . . yes
C(2) C(1) C(6) C(5) -0.8(7) . . . . yes
C(2) C(3) C(4) C(5) 0.0(8) . . . . yes
C(3) C(2) C(1) C(6) 1.4(7) . . . . yes
C(3) C(4) C(5) C(6) 0.7(8) . . . . yes
C(4) C(3) C(2) C(20) 179.3(5) . . . . yes
C(6) C(1) Sb C(7) 123.9(4) . . . . yes
C(6) C(1) Sb C(13) -113.6(4) . . . . yes
C(6) C(1) C(2) C(20) -178.9(5) . . . . yes
C(7) Sb C(13) C(14) -59.0(5) . . . . yes
C(7) Sb C(13) C(18) 124.4(4) . . . . yes
C(7) C(8) C(9) C(10) 0.7(9) . . . . yes
C(7) C(12) C(11) C(10) -1.0(9) . . . . yes
C(8) C(7) Sb C(13) -177.7(4) . . . . yes
C(8) C(7) C(12) C(11) -0.6(8) . . . . yes
C(8) C(9) C(10) C(11) -2.3(10) . . . . yes
C(9) C(8) C(7) C(12) 0.8(8) . . . . yes
C(9) C(10) C(11) C(12) 2.4(10) . . . . yes
C(10) C(9) C(8) C(21) -179.6(6) . . . . yes
C(12) C(7) Sb C(13) -2.8(5) . . . . yes
C(12) C(7) C(8) C(21) -178.9(5) . . . . yes
C(13) C(14) C(15) C(16) 0.1(10) . . . . yes
C(13) C(18) C(17) C(16) 0(1) . . . . yes
C(14) C(13) C(18) C(17) 0.4(9) . . . . yes
C(14) C(15) C(16) C(17) 1(1) . . . . yes
C(15) C(14) C(13) C(18) -0.8(8) . . . . yes
C(15) C(16) C(17) C(18) -1(1) . . . . yes
C(16) C(15) C(14) C(22) -180.0(7) . . . . yes
C(18) C(13) C(14) C(22) 179.2(6) . . . . yes
C(18) C(13) C(14) C(22) 179.2(6) . . . . yes

loop_
_cod_related_entry_id
_cod_related_entry_database
_cod_related_entry_code
1 ChemSpider 30661045
